data_4127732
loop_
_publ_author_name
'Wei, Fangfang'
'Lai, Shiu-Lun'
'Zhao, Shunan'
'Ng, Maggie'
'Chan, Mei-Yee'
'Yam, Vivian Wing-Wah'
'Wong, Keith Man-Chung'

_publ_section_title
;
 Ligand Mediated Luminescence Enhancement in Cyclometalated Rhodium(III)
 Complexes and Their Applications in Efficient Organic Light-Emitting
 Devices.
;
_journal_issue 32
_journal_name_full 'Journal of the American Chemical Society'
_journal_page_first 12863
_journal_page_last 12871
_journal_paper_doi 10.1021/jacs.9b06308
_journal_volume 141
_journal_year 2019
_chemical_formula_moiety 'C45 H27 F6 N4 O2 Rh'
_chemical_formula_sum 'C45 H27 F6 N4 O2 Rh'
_chemical_formula_weight 872.61
_space_group_crystal_system triclinic
_space_group_IT_number 2
_space_group_name_Hall '-P 1'
_space_group_name_H-M_alt 'P -1'
_symmetry_space_group_name_Hall '-P 1'
_symmetry_space_group_name_H-M 'P -1'
_atom_sites_solution_hydrogens geom
_audit_creation_method SHELXL-2014/7
_cell_angle_alpha 66.3865(12)
_cell_angle_beta 67.2318(13)
_cell_angle_gamma 63.2273(12)
_cell_formula_units_Z 2
_cell_length_a 12.4460(6)
_cell_length_b 13.6369(6)
_cell_length_c 13.8155(7)
_cell_measurement_reflns_used 9736
_cell_measurement_temperature 150(2)
_cell_measurement_theta_max 27.52
_cell_measurement_theta_min 3.20
_cell_volume 1856.02(16)
_computing_cell_refinement 'Bruker SAINT'
_computing_data_collection 'Bruker APEX2'
_computing_data_reduction 'Bruker SAINT'
_computing_molecular_graphics 'Bruker SHELXTL'
_computing_publication_material 'Bruker SHELXTL'
_computing_structure_refinement 'SHELXL-2014/7 (Sheldrick, 2014)'
_computing_structure_solution 'SHELXS-97 (Sheldrick 2008)'
_diffrn_ambient_temperature 150(2)
_diffrn_measured_fraction_theta_full 0.994
_diffrn_measured_fraction_theta_max 0.993
_diffrn_measurement_device_type 'Bruker APEX-II CCD'
_diffrn_measurement_method '\f and \w scans'
_diffrn_radiation_type MoK\a
_diffrn_radiation_wavelength 0.71073
_diffrn_reflns_av_R_equivalents 0.0201
_diffrn_reflns_av_unetI/netI 0.0112
_diffrn_reflns_Laue_measured_fraction_full 0.994
_diffrn_reflns_Laue_measured_fraction_max 0.993
_diffrn_reflns_limit_h_max 16
_diffrn_reflns_limit_h_min -16
_diffrn_reflns_limit_k_max 17
_diffrn_reflns_limit_k_min -17
_diffrn_reflns_limit_l_max 17
_diffrn_reflns_limit_l_min -17
_diffrn_reflns_number 60043
_diffrn_reflns_point_group_measured_fraction_full 0.994
_diffrn_reflns_point_group_measured_fraction_max 0.993
_diffrn_reflns_theta_full 25.214
_diffrn_reflns_theta_max 27.513
_diffrn_reflns_theta_min 2.714
_diffrn_source 'Enhance (Mo) X-ray Source'
_exptl_absorpt_coefficient_mu 0.536
_exptl_absorpt_correction_T_max 0.0467
_exptl_absorpt_correction_T_min 0.0248
_exptl_absorpt_correction_type multi-scan
_exptl_absorpt_process_details
; 
Bruker APEX2
Empirical absorption correction using spherical harmonics,
 implemented in SCALE3 ABSPACK scaling algorithm. 
;
_exptl_crystal_colour yellow
_exptl_crystal_density_diffrn 1.561
_exptl_crystal_description block
_exptl_crystal_F_000 880
_exptl_crystal_size_max 0.210
_exptl_crystal_size_mid 0.190
_exptl_crystal_size_min 0.170
_refine_diff_density_max 0.820
_refine_diff_density_min -0.532
_refine_diff_density_rms 0.053
_refine_ls_extinction_method none
_refine_ls_goodness_of_fit_ref 1.047
_refine_ls_hydrogen_treatment constr
_refine_ls_matrix_type full
_refine_ls_number_parameters 523
_refine_ls_number_reflns 8498
_refine_ls_number_restraints 0
_refine_ls_restrained_S_all 1.047
_refine_ls_R_factor_all 0.0348
_refine_ls_R_factor_gt 0.0324
_refine_ls_shift/su_max 0.001
_refine_ls_shift/su_mean 0.000
_refine_ls_structure_factor_coef Fsqd
_refine_ls_weighting_details 'w=1/[\s^2^(Fo^2^)+(0.0521P)^2^+1.1089P] where P=(Fo^2^+2Fc^2^)/3'
_refine_ls_weighting_scheme calc
_refine_ls_wR_factor_gt 0.0921
_refine_ls_wR_factor_ref 0.0949
_reflns_Friedel_coverage 0.000
_reflns_number_gt 7957
_reflns_number_total 8498
_reflns_threshold_expression 'I > 2\s(I)'
_cod_data_source_file ja9b06308_si_003.cif
_cod_data_source_block Rh-dpqx2-6Facac
_cod_database_code 4127732
_shelx_shelxl_version_number 2014/7
_shelx_space_group_comment
;
The symmetry employed for this shelxl refinement is uniquely defined
by the following loop, which should always be used as a source of
symmetry information in preference to the above space-group names.
They are only intended as comments.
;
_shelx_estimated_absorpt_t_min 0.896
_shelx_estimated_absorpt_t_max 0.914

loop_
_space_group_symop_operation_xyz
'x, y, z'
'-x, -y, -z'

loop_
_atom_site_label
_atom_site_type_symbol
_atom_site_fract_x
_atom_site_fract_y
_atom_site_fract_z
_atom_site_U_iso_or_equiv
_atom_site_adp_type
_atom_site_occupancy
_atom_site_site_symmetry_order
_atom_site_calc_flag
_atom_site_refinement_flags_posn
_atom_site_refinement_flags_adp
Rh1 Rh 0.27956(2) 0.23229(2) 0.25038(2) 0.03879(6) Uani 1 1 d . .
F1 F -0.0963(3) 0.4301(3) 0.0486(3) 0.1457(12) Uani 1 1 d . .
F2 F 0.0730(3) 0.3278(4) -0.0189(2) 0.1561(14) Uani 1 1 d . .
F3 F -0.0494(5) 0.2540(4) 0.1057(3) 0.224(3) Uani 1 1 d . .
F4 F -0.0910(4) 0.5536(2) 0.3685(3) 0.221(3) Uani 1 1 d . .
F5 F -0.0848(3) 0.4103(2) 0.49846(19) 0.1342(11) Uani 1 1 d . .
F6 F -0.2065(2) 0.4659(4) 0.4096(3) 0.1769(17) Uani 1 1 d . .
O1 O 0.15896(16) 0.26211(15) 0.15162(14) 0.0538(4) Uani 1 1 d . .
O2 O 0.10643(15) 0.33192(14) 0.34628(13) 0.0510(4) Uani 1 1 d . .
N1 N 0.24402(17) 0.09667(15) 0.37772(14) 0.0417(4) Uani 1 1 d . .
N2 N 0.16549(19) -0.04904(17) 0.57719(16) 0.0513(4) Uani 1 1 d . .
N3 N 0.32620(16) 0.36299(14) 0.12443(14) 0.0401(3) Uani 1 1 d . .
N4 N 0.37425(18) 0.52611(16) -0.07282(15) 0.0473(4) Uani 1 1 d . .
C1 C 0.37896(19) 0.21402(17) 0.34146(16) 0.0394(4) Uani 1 1 d . .
C2 C 0.4724(2) 0.25841(19) 0.31135(18) 0.0464(4) Uani 1 1 d . .
H2A H 0.4949 0.3027 0.2386 0.056 Uiso 1 1 calc R U
C3 C 0.5321(2) 0.2382(2) 0.3867(2) 0.0511(5) Uani 1 1 d . .
H3A H 0.5952 0.2692 0.3655 0.061 Uiso 1 1 calc R U
C4 C 0.5010(2) 0.1726(2) 0.49420(19) 0.0497(5) Uani 1 1 d . .
H4A H 0.5434 0.1587 0.5452 0.060 Uiso 1 1 calc R U
C5 C 0.4092(2) 0.12817(19) 0.52609(18) 0.0468(5) Uani 1 1 d . .
H5A H 0.3880 0.0837 0.5990 0.056 Uiso 1 1 calc R U
C6 C 0.34688(19) 0.14895(17) 0.45014(16) 0.0410(4) Uani 1 1 d . .
C7 C 0.26130(19) 0.09233(17) 0.46966(16) 0.0412(4) Uani 1 1 d . .
C8 C 0.1980(2) 0.02024(19) 0.38089(18) 0.0460(4) Uani 1 1 d . .
C9 C 0.1868(3) 0.0150(2) 0.2859(2) 0.0567(6) Uani 1 1 d . .
H9A H 0.2045 0.0690 0.2180 0.068 Uiso 1 1 calc R U
C10 C 0.1500(3) -0.0688(3) 0.2922(3) 0.0667(7) Uani 1 1 d . .
H10A H 0.1421 -0.0722 0.2280 0.080 Uiso 1 1 calc R U
C11 C 0.1241(3) -0.1489(3) 0.3909(3) 0.0704(7) Uani 1 1 d . .
H11A H 0.1005 -0.2071 0.3929 0.084 Uiso 1 1 calc R U
C12 C 0.1324(3) -0.1447(2) 0.4851(3) 0.0641(7) Uani 1 1 d . .
H12A H 0.1141 -0.1994 0.5522 0.077 Uiso 1 1 calc R U
C13 C 0.1683(2) -0.05852(19) 0.4820(2) 0.0499(5) Uani 1 1 d . .
C14 C 0.2049(2) 0.02753(18) 0.57284(17) 0.0455(4) Uani 1 1 d . .
C15 C 0.1787(2) 0.0495(2) 0.67810(18) 0.0484(5) Uani 1 1 d . .
C16 C 0.1801(3) -0.0399(2) 0.7736(2) 0.0613(6) Uani 1 1 d . .
H16A H 0.2053 -0.1157 0.7703 0.074 Uiso 1 1 calc R U
C17 C 0.1448(3) -0.0188(3) 0.8732(2) 0.0745(8) Uani 1 1 d . .
H17A H 0.1461 -0.0803 0.9380 0.089 Uiso 1 1 calc R U
C18 C 0.1079(3) 0.0901(3) 0.8796(2) 0.0713(8) Uani 1 1 d . .
H18A H 0.0842 0.1038 0.9484 0.086 Uiso 1 1 calc R U
C19 C 0.1053(3) 0.1799(3) 0.7853(2) 0.0637(6) Uani 1 1 d . .
H19A H 0.0796 0.2554 0.7894 0.076 Uiso 1 1 calc R U
C20 C 0.1401(2) 0.1596(2) 0.6853(2) 0.0549(5) Uani 1 1 d . .
H20A H 0.1376 0.2216 0.6209 0.066 Uiso 1 1 calc R U
C21 C 0.4251(2) 0.14291(17) 0.15879(17) 0.0407(4) Uani 1 1 d . .
C22 C 0.4926(2) 0.02677(18) 0.18737(18) 0.0482(5) Uani 1 1 d . .
H22A H 0.4721 -0.0179 0.2604 0.058 Uiso 1 1 calc R U
C23 C 0.5889(2) -0.0243(2) 0.1109(2) 0.0551(5) Uani 1 1 d . .
H23A H 0.6345 -0.1038 0.1319 0.066 Uiso 1 1 calc R U
C24 C 0.6202(2) 0.0389(2) 0.0032(2) 0.0535(5) Uani 1 1 d . .
H24A H 0.6861 0.0025 -0.0491 0.064 Uiso 1 1 calc R U
C25 C 0.5551(2) 0.15475(19) -0.02744(18) 0.0481(5) Uani 1 1 d . .
H25A H 0.5765 0.1983 -0.1008 0.058 Uiso 1 1 calc R U
C26 C 0.4577(2) 0.20790(17) 0.04950(16) 0.0415(4) Uani 1 1 d . .
C27 C 0.39354(19) 0.33186(17) 0.03195(16) 0.0405(4) Uani 1 1 d . .
C28 C 0.28975(19) 0.47481(17) 0.12327(18) 0.0425(4) Uani 1 1 d . .
C29 C 0.2276(2) 0.5102(2) 0.2194(2) 0.0499(5) Uani 1 1 d . .
H29A H 0.2056 0.4575 0.2869 0.060 Uiso 1 1 calc R U
C30 C 0.1989(3) 0.6210(2) 0.2151(2) 0.0583(6) Uani 1 1 d . .
H30A H 0.1564 0.6450 0.2799 0.070 Uiso 1 1 calc R U
C31 C 0.2312(3) 0.6996(2) 0.1164(2) 0.0607(6) Uani 1 1 d . .
H31A H 0.2099 0.7762 0.1151 0.073 Uiso 1 1 calc R U
C32 C 0.2929(2) 0.6672(2) 0.0224(2) 0.0557(6) Uani 1 1 d . .
H32A H 0.3159 0.7207 -0.0438 0.067 Uiso 1 1 calc R U
C33 C 0.3227(2) 0.55380(18) 0.02352(18) 0.0455(4) Uani 1 1 d . .
C34 C 0.4037(2) 0.41971(18) -0.06990(17) 0.0437(4) Uani 1 1 d . .
C35 C 0.4400(2) 0.39726(19) -0.17703(17) 0.0475(5) Uani 1 1 d . .
C36 C 0.5222(3) 0.4432(2) -0.2649(2) 0.0595(6) Uani 1 1 d . .
H36A H 0.5568 0.4878 -0.2564 0.071 Uiso 1 1 calc R U
C37 C 0.5537(3) 0.4240(3) -0.3645(2) 0.0779(9) Uani 1 1 d . .
H37A H 0.6108 0.4549 -0.4244 0.093 Uiso 1 1 calc R U
C38 C 0.5035(4) 0.3610(3) -0.3783(2) 0.0825(10) Uani 1 1 d . .
H38A H 0.5271 0.3472 -0.4470 0.099 Uiso 1 1 calc R U
C39 C 0.4194(4) 0.3180(3) -0.2933(2) 0.0730(8) Uani 1 1 d . .
H39A H 0.3830 0.2760 -0.3036 0.088 Uiso 1 1 calc R U
C40 C 0.3872(3) 0.3355(2) -0.1919(2) 0.0596(6) Uani 1 1 d . .
H40A H 0.3292 0.3052 -0.1327 0.071 Uiso 1 1 calc R U
C41 C -0.0068(4) 0.3305(4) 0.0754(3) 0.0897(11) Uani 1 1 d . .
C42 C 0.0486(3) 0.3243(2) 0.1612(2) 0.0591(6) Uani 1 1 d . .
C43 C -0.0304(3) 0.3852(3) 0.2378(2) 0.0679(7) Uani 1 1 d . .
H43A H -0.1131 0.4307 0.2315 0.082 Uiso 1 1 calc R U
C44 C 0.0045(2) 0.3834(2) 0.3225(2) 0.0545(5) Uani 1 1 d . .
C45 C -0.0932(3) 0.4567(3) 0.3991(3) 0.0758(8) Uani 1 1 d . .

loop_
_atom_site_aniso_label
_atom_site_aniso_U_11
_atom_site_aniso_U_22
_atom_site_aniso_U_33
_atom_site_aniso_U_23
_atom_site_aniso_U_13
_atom_site_aniso_U_12
Rh1 0.04426(10) 0.03900(9) 0.03418(9) -0.00864(6) -0.00948(6) -0.01701(7)
F1 0.131(2) 0.167(3) 0.161(3) -0.047(2) -0.101(2) -0.014(2)
F2 0.140(2) 0.261(4) 0.0977(19) -0.063(2) -0.0546(18) -0.062(3)
F3 0.395(7) 0.260(5) 0.178(3) 0.051(3) -0.171(4) -0.262(5)
F4 0.280(5) 0.0735(16) 0.180(3) -0.0684(19) 0.120(3) -0.073(2)
F5 0.145(2) 0.121(2) 0.0734(14) -0.0437(14) -0.0048(14) 0.0015(17)
F6 0.0609(14) 0.280(5) 0.174(3) -0.135(3) 0.0084(16) -0.015(2)
O1 0.0586(10) 0.0599(10) 0.0505(9) -0.0134(7) -0.0182(7) -0.0250(8)
O2 0.0509(9) 0.0501(8) 0.0461(8) -0.0133(7) -0.0083(7) -0.0158(7)
N1 0.0454(9) 0.0394(8) 0.0412(9) -0.0103(7) -0.0093(7) -0.0176(7)
N2 0.0534(10) 0.0475(10) 0.0480(10) -0.0071(8) -0.0066(8) -0.0239(8)
N3 0.0448(9) 0.0373(8) 0.0390(8) -0.0086(7) -0.0120(7) -0.0154(7)
N4 0.0532(10) 0.0417(9) 0.0450(9) -0.0057(7) -0.0135(8) -0.0195(8)
C1 0.0425(10) 0.0377(9) 0.0381(9) -0.0117(8) -0.0098(8) -0.0134(8)
C2 0.0511(11) 0.0462(11) 0.0432(10) -0.0091(9) -0.0102(9) -0.0222(9)
C3 0.0523(12) 0.0532(12) 0.0557(13) -0.0165(10) -0.0133(10) -0.0238(10)
C4 0.0531(12) 0.0519(12) 0.0493(12) -0.0140(10) -0.0192(10) -0.0172(10)
C5 0.0516(11) 0.0480(11) 0.0403(10) -0.0107(9) -0.0139(9) -0.0163(9)
C6 0.0434(10) 0.0387(9) 0.0395(10) -0.0103(8) -0.0098(8) -0.0143(8)
C7 0.0445(10) 0.0360(9) 0.0393(10) -0.0084(8) -0.0098(8) -0.0133(8)
C8 0.0470(11) 0.0432(10) 0.0493(11) -0.0154(9) -0.0069(9) -0.0191(9)
C9 0.0673(15) 0.0580(14) 0.0545(13) -0.0187(11) -0.0125(11) -0.0293(12)
C10 0.0789(18) 0.0688(16) 0.0716(17) -0.0287(14) -0.0155(14) -0.0364(14)
C11 0.0796(18) 0.0613(16) 0.088(2) -0.0266(15) -0.0162(16) -0.0377(14)
C12 0.0713(16) 0.0515(13) 0.0733(17) -0.0132(12) -0.0114(13) -0.0336(12)
C13 0.0508(12) 0.0442(11) 0.0537(12) -0.0120(9) -0.0085(10) -0.0208(9)
C14 0.0465(11) 0.0421(10) 0.0412(10) -0.0076(8) -0.0089(8) -0.0150(9)
C15 0.0483(11) 0.0508(12) 0.0386(10) -0.0083(9) -0.0061(8) -0.0186(9)
C16 0.0700(16) 0.0538(13) 0.0448(12) -0.0055(10) -0.0104(11) -0.0196(12)
C17 0.088(2) 0.0753(19) 0.0404(12) -0.0050(12) -0.0126(13) -0.0242(16)
C18 0.0721(17) 0.088(2) 0.0443(13) -0.0228(13) -0.0071(12) -0.0221(15)
C19 0.0639(15) 0.0641(15) 0.0575(14) -0.0254(12) -0.0080(12) -0.0163(12)
C20 0.0570(13) 0.0516(12) 0.0462(12) -0.0117(10) -0.0086(10) -0.0161(10)
C21 0.0466(10) 0.0395(10) 0.0397(10) -0.0110(8) -0.0110(8) -0.0179(8)
C22 0.0555(12) 0.0399(10) 0.0446(11) -0.0061(8) -0.0136(9) -0.0168(9)
C23 0.0580(13) 0.0414(11) 0.0612(14) -0.0155(10) -0.0154(11) -0.0120(10)
C24 0.0533(12) 0.0494(12) 0.0523(12) -0.0199(10) -0.0061(10) -0.0143(10)
C25 0.0520(12) 0.0478(11) 0.0418(11) -0.0124(9) -0.0075(9) -0.0187(9)
C26 0.0467(10) 0.0399(10) 0.0400(10) -0.0097(8) -0.0112(8) -0.0177(8)
C27 0.0444(10) 0.0405(10) 0.0384(9) -0.0084(8) -0.0111(8) -0.0179(8)
C28 0.0443(10) 0.0390(10) 0.0474(11) -0.0119(8) -0.0156(8) -0.0138(8)
C29 0.0554(12) 0.0466(11) 0.0491(12) -0.0155(9) -0.0119(10) -0.0180(10)
C30 0.0654(15) 0.0514(13) 0.0616(14) -0.0253(11) -0.0146(12) -0.0159(11)
C31 0.0711(16) 0.0418(12) 0.0727(16) -0.0191(11) -0.0208(13) -0.0175(11)
C32 0.0648(14) 0.0396(11) 0.0627(14) -0.0083(10) -0.0203(12) -0.0198(10)
C33 0.0494(11) 0.0390(10) 0.0501(11) -0.0088(9) -0.0172(9) -0.0163(9)
C34 0.0477(11) 0.0426(10) 0.0400(10) -0.0066(8) -0.0111(8) -0.0192(9)
C35 0.0563(12) 0.0434(11) 0.0383(10) -0.0053(8) -0.0130(9) -0.0180(9)
C36 0.0648(15) 0.0575(14) 0.0477(12) -0.0073(10) -0.0071(11) -0.0265(12)
C37 0.089(2) 0.080(2) 0.0447(14) -0.0116(13) 0.0031(14) -0.0351(17)
C38 0.121(3) 0.0743(19) 0.0432(14) -0.0173(13) -0.0156(16) -0.0301(19)
C39 0.109(2) 0.0660(17) 0.0562(15) -0.0156(13) -0.0304(16) -0.0336(17)
C40 0.0763(17) 0.0602(14) 0.0478(12) -0.0105(11) -0.0160(12) -0.0319(13)
C41 0.078(2) 0.121(3) 0.092(3) -0.030(2) -0.039(2) -0.038(2)
C42 0.0603(14) 0.0652(15) 0.0596(14) -0.0063(12) -0.0235(12) -0.0307(12)
C43 0.0507(13) 0.0741(18) 0.0728(17) -0.0157(14) -0.0208(12) -0.0163(12)
C44 0.0492(12) 0.0473(12) 0.0534(13) -0.0076(10) -0.0047(10) -0.0181(10)
C45 0.0604(16) 0.0638(17) 0.0677(18) -0.0137(14) 0.0014(13) -0.0108(13)

loop_
_atom_type_symbol
_atom_type_description
_atom_type_scat_dispersion_real
_atom_type_scat_dispersion_imag
_atom_type_scat_source
C C 0.0033 0.0016 'International Tables Vol C Tables 4.2.6.8 and 6.1.1.4'
H H 0.0000 0.0000 'International Tables Vol C Tables 4.2.6.8 and 6.1.1.4'
N N 0.0061 0.0033 'International Tables Vol C Tables 4.2.6.8 and 6.1.1.4'
O O 0.0106 0.0060 'International Tables Vol C Tables 4.2.6.8 and 6.1.1.4'
F F 0.0171 0.0103 'International Tables Vol C Tables 4.2.6.8 and 6.1.1.4'
Rh Rh -1.1178 0.9187 'International Tables Vol C Tables 4.2.6.8 and 6.1.1.4'

loop_
_geom_angle_atom_site_label_1
_geom_angle_atom_site_label_2
_geom_angle_atom_site_label_3
_geom_angle
C21 Rh1 C1 92.12(8)
C21 Rh1 N3 80.57(8)
C1 Rh1 N3 96.64(8)
C21 Rh1 N1 97.27(8)
C1 Rh1 N1 80.52(8)
N3 Rh1 N1 176.41(7)
C21 Rh1 O2 175.14(7)
C1 Rh1 O2 92.67(7)
N3 Rh1 O2 99.72(6)
N1 Rh1 O2 82.67(7)
C21 Rh1 O1 91.23(8)
C1 Rh1 O1 176.43(7)
N3 Rh1 O1 82.69(7)
N1 Rh1 O1 100.27(7)
O2 Rh1 O1 84.00(6)
C42 O1 Rh1 126.15(17)
C44 O2 Rh1 126.12(16)
C7 N1 C8 119.14(18)
C7 N1 Rh1 111.83(13)
C8 N1 Rh1 128.82(15)
C14 N2 C13 118.43(19)
C27 N3 C28 119.28(17)
C27 N3 Rh1 112.37(13)
C28 N3 Rh1 128.17(14)
C34 N4 C33 117.91(19)
C2 C1 C6 118.77(19)
C2 C1 Rh1 127.94(16)
C6 C1 Rh1 113.28(15)
C3 C2 C1 120.3(2)
C3 C2 H2A 119.9
C1 C2 H2A 119.9
C2 C3 C4 120.8(2)
C2 C3 H3A 119.6
C4 C3 H3A 119.6
C5 C4 C3 120.1(2)
C5 C4 H4A 119.9
C3 C4 H4A 119.9
C4 C5 C6 119.6(2)
C4 C5 H5A 120.2
C6 C5 H5A 120.2
C5 C6 C1 120.39(19)
C5 C6 C7 124.36(19)
C1 C6 C7 114.52(18)
N1 C7 C14 118.89(19)
N1 C7 C6 113.55(17)
C14 C7 C6 127.36(19)
N1 C8 C9 121.6(2)
N1 C8 C13 118.4(2)
C9 C8 C13 119.9(2)
C10 C9 C8 119.3(2)
C10 C9 H9A 120.3
C8 C9 H9A 120.3
C9 C10 C11 121.2(3)
C9 C10 H10A 119.4
C11 C10 H10A 119.4
C12 C11 C10 120.7(2)
C12 C11 H11A 119.6
C10 C11 H11A 119.6
C11 C12 C13 119.7(3)
C11 C12 H12A 120.2
C13 C12 H12A 120.2
N2 C13 C8 121.6(2)
N2 C13 C12 119.1(2)
C8 C13 C12 119.2(2)
N2 C14 C7 120.9(2)
N2 C14 C15 116.28(19)
C7 C14 C15 122.6(2)
C20 C15 C16 118.8(2)
C20 C15 C14 121.3(2)
C16 C15 C14 119.6(2)
C17 C16 C15 120.1(3)
C17 C16 H16A 119.9
C15 C16 H16A 119.9
C18 C17 C16 120.7(3)
C18 C17 H17A 119.6
C16 C17 H17A 119.6
C17 C18 C19 119.7(3)
C17 C18 H18A 120.1
C19 C18 H18A 120.1
C20 C19 C18 120.0(3)
C20 C19 H19A 120.0
C18 C19 H19A 120.0
C19 C20 C15 120.6(2)
C19 C20 H20A 119.7
C15 C20 H20A 119.7
C22 C21 C26 118.67(19)
C22 C21 Rh1 127.99(16)
C26 C21 Rh1 113.27(15)
C23 C22 C21 120.6(2)
C23 C22 H22A 119.7
C21 C22 H22A 119.7
C22 C23 C24 120.9(2)
C22 C23 H23A 119.6
C24 C23 H23A 119.6
C25 C24 C23 119.8(2)
C25 C24 H24A 120.1
C23 C24 H24A 120.1
C24 C25 C26 120.0(2)
C24 C25 H25A 120.0
C26 C25 H25A 120.0
C25 C26 C21 120.06(19)
C25 C26 C27 125.29(19)
C21 C26 C27 114.10(18)
N3 C27 C34 118.75(18)
N3 C27 C26 113.74(17)
C34 C27 C26 127.32(19)
N3 C28 C29 121.6(2)
N3 C28 C33 118.58(19)
C29 C28 C33 119.7(2)
C30 C29 C28 119.5(2)
C30 C29 H29A 120.3
C28 C29 H29A 120.3
C29 C30 C31 121.0(2)
C29 C30 H30A 119.5
C31 C30 H30A 119.5
C32 C31 C30 120.7(2)
C32 C31 H31A 119.7
C30 C31 H31A 119.7
C31 C32 C33 119.9(2)
C31 C32 H32A 120.1
C33 C32 H32A 120.1
N4 C33 C32 118.8(2)
N4 C33 C28 121.79(19)
C32 C33 C28 119.2(2)
N4 C34 C27 121.64(19)
N4 C34 C35 116.02(19)
C27 C34 C35 122.23(19)
C36 C35 C40 119.2(2)
C36 C35 C34 120.1(2)
C40 C35 C34 120.6(2)
C37 C36 C35 119.9(3)
C37 C36 H36A 120.0
C35 C36 H36A 120.0
C38 C37 C36 120.6(3)
C38 C37 H37A 119.7
C36 C37 H37A 119.7
C39 C38 C37 120.2(3)
C39 C38 H38A 119.9
C37 C38 H38A 119.9
C38 C39 C40 120.0(3)
C38 C39 H39A 120.0
C40 C39 H39A 120.0
C35 C40 C39 119.9(3)
C35 C40 H40A 120.0
C39 C40 H40A 120.0
F3 C41 F2 109.1(4)
F3 C41 F1 107.8(4)
F2 C41 F1 101.1(4)
F3 C41 C42 112.4(3)
F2 C41 C42 112.6(3)
F1 C41 C42 113.1(3)
O1 C42 C43 129.7(2)
O1 C42 C41 112.9(3)
C43 C42 C41 117.4(3)
C44 C43 C42 123.9(3)
C44 C43 H43A 118.1
C42 C43 H43A 118.1
O2 C44 C43 129.6(2)
O2 C44 C45 112.9(2)
C43 C44 C45 117.4(3)
F4 C45 F5 109.6(4)
F4 C45 F6 107.6(4)
F5 C45 F6 101.3(3)
F4 C45 C44 112.8(3)
F5 C45 C44 112.8(3)
F6 C45 C44 112.1(3)

loop_
_geom_bond_atom_site_label_1
_geom_bond_atom_site_label_2
_geom_bond_distance
Rh1 C21 1.960(2)
Rh1 C1 1.963(2)
Rh1 N3 2.0512(17)
Rh1 N1 2.0589(17)
Rh1 O2 2.1998(16)
Rh1 O1 2.2070(16)
F1 C41 1.332(5)
F2 C41 1.299(5)
F3 C41 1.234(5)
F4 C45 1.225(4)
F5 C45 1.285(4)
F6 C45 1.311(5)
O1 C42 1.234(3)
O2 C44 1.243(3)
N1 C7 1.343(3)
N1 C8 1.378(3)
N2 C14 1.313(3)
N2 C13 1.358(3)
N3 C27 1.342(3)
N3 C28 1.376(3)
N4 C34 1.314(3)
N4 C33 1.360(3)
C1 C2 1.396(3)
C1 C6 1.410(3)
C2 C3 1.378(3)
C2 H2A 0.9500
C3 C4 1.399(3)
C3 H3A 0.9500
C4 C5 1.373(3)
C4 H4A 0.9500
C5 C6 1.406(3)
C5 H5A 0.9500
C6 C7 1.468(3)
C7 C14 1.442(3)
C8 C9 1.404(3)
C8 C13 1.414(3)
C9 C10 1.374(3)
C9 H9A 0.9500
C10 C11 1.393(4)
C10 H10A 0.9500
C11 C12 1.370(4)
C11 H11A 0.9500
C12 C13 1.415(3)
C12 H12A 0.9500
C14 C15 1.485(3)
C15 C20 1.389(3)
C15 C16 1.393(3)
C16 C17 1.380(4)
C16 H16A 0.9500
C17 C18 1.372(5)
C17 H17A 0.9500
C18 C19 1.384(4)
C18 H18A 0.9500
C19 C20 1.381(4)
C19 H19A 0.9500
C20 H20A 0.9500
C21 C22 1.388(3)
C21 C26 1.417(3)
C22 C23 1.377(3)
C22 H22A 0.9500
C23 C24 1.390(4)
C23 H23A 0.9500
C24 C25 1.382(3)
C24 H24A 0.9500
C25 C26 1.397(3)
C25 H25A 0.9500
C26 C27 1.469(3)
C27 C34 1.442(3)
C28 C29 1.406(3)
C28 C33 1.414(3)
C29 C30 1.368(3)
C29 H29A 0.9500
C30 C31 1.401(4)
C30 H30A 0.9500
C31 C32 1.362(4)
C31 H31A 0.9500
C32 C33 1.413(3)
C32 H32A 0.9500
C34 C35 1.486(3)
C35 C36 1.386(3)
C35 C40 1.386(3)
C36 C37 1.377(4)
C36 H36A 0.9500
C37 C38 1.368(5)
C37 H37A 0.9500
C38 C39 1.367(5)
C38 H38A 0.9500
C39 C40 1.389(4)
C39 H39A 0.9500
C40 H40A 0.9500
C41 C42 1.546(4)
C42 C43 1.392(4)
C43 C44 1.386(4)
C43 H43A 0.9500
C44 C45 1.535(4)

loop_
_geom_torsion_atom_site_label_1
_geom_torsion_atom_site_label_2
_geom_torsion_atom_site_label_3
_geom_torsion_atom_site_label_4
_geom_torsion
C6 C1 C2 C3 0.3(3)
Rh1 C1 C2 C3 179.16(17)
C1 C2 C3 C4 0.4(4)
C2 C3 C4 C5 -0.6(4)
C3 C4 C5 C6 0.0(3)
C4 C5 C6 C1 0.6(3)
C4 C5 C6 C7 170.3(2)
C2 C1 C6 C5 -0.8(3)
Rh1 C1 C6 C5 -179.83(16)
C2 C1 C6 C7 -171.48(19)
Rh1 C1 C6 C7 9.5(2)
C8 N1 C7 C14 -14.5(3)
Rh1 N1 C7 C14 160.77(15)
C8 N1 C7 C6 160.71(18)
Rh1 N1 C7 C6 -24.1(2)
C5 C6 C7 N1 -160.0(2)
C1 C6 C7 N1 10.3(3)
C5 C6 C7 C14 14.7(3)
C1 C6 C7 C14 -175.1(2)
C7 N1 C8 C9 -175.1(2)
Rh1 N1 C8 C9 10.6(3)
C7 N1 C8 C13 1.3(3)
Rh1 N1 C8 C13 -173.01(16)
N1 C8 C9 C10 174.7(2)
C13 C8 C9 C10 -1.7(4)
C8 C9 C10 C11 -0.3(4)
C9 C10 C11 C12 1.3(5)
C10 C11 C12 C13 -0.4(5)
C14 N2 C13 C8 -7.7(3)
C14 N2 C13 C12 176.6(2)
N1 C8 C13 N2 10.4(3)
C9 C8 C13 N2 -173.1(2)
N1 C8 C13 C12 -173.9(2)
C9 C8 C13 C12 2.6(4)
C11 C12 C13 N2 174.2(3)
C11 C12 C13 C8 -1.5(4)
C13 N2 C14 C7 -6.1(3)
C13 N2 C14 C15 169.1(2)
N1 C7 C14 N2 17.5(3)
C6 C7 C14 N2 -156.9(2)
N1 C7 C14 C15 -157.3(2)
C6 C7 C14 C15 28.3(3)
N2 C14 C15 C20 -138.6(2)
C7 C14 C15 C20 36.4(3)
N2 C14 C15 C16 34.6(3)
C7 C14 C15 C16 -150.4(2)
C20 C15 C16 C17 -0.7(4)
C14 C15 C16 C17 -174.1(3)
C15 C16 C17 C18 0.1(5)
C16 C17 C18 C19 0.3(5)
C17 C18 C19 C20 -0.1(5)
C18 C19 C20 C15 -0.5(4)
C16 C15 C20 C19 0.9(4)
C14 C15 C20 C19 174.2(2)
C26 C21 C22 C23 -0.4(3)
Rh1 C21 C22 C23 176.24(18)
C21 C22 C23 C24 -0.4(4)
C22 C23 C24 C25 0.8(4)
C23 C24 C25 C26 -0.4(4)
C24 C25 C26 C21 -0.4(3)
C24 C25 C26 C27 170.6(2)
C22 C21 C26 C25 0.8(3)
Rh1 C21 C26 C25 -176.28(16)
C22 C21 C26 C27 -171.19(19)
Rh1 C21 C26 C27 11.7(2)
C28 N3 C27 C34 -12.8(3)
Rh1 N3 C27 C34 162.69(15)
C28 N3 C27 C26 162.52(18)
Rh1 N3 C27 C26 -22.0(2)
C25 C26 C27 N3 -164.2(2)
C21 C26 C27 N3 7.3(3)
C25 C26 C27 C34 10.7(3)
C21 C26 C27 C34 -177.8(2)
C27 N3 C28 C29 -174.9(2)
Rh1 N3 C28 C29 10.4(3)
C27 N3 C28 C33 1.3(3)
Rh1 N3 C28 C33 -173.44(15)
N3 C28 C29 C30 176.6(2)
C33 C28 C29 C30 0.5(3)
C28 C29 C30 C31 -0.4(4)
C29 C30 C31 C32 -0.5(4)
C30 C31 C32 C33 1.2(4)
C34 N4 C33 C32 178.6(2)
C34 N4 C33 C28 -6.2(3)
C31 C32 C33 N4 174.2(2)
C31 C32 C33 C28 -1.1(4)
N3 C28 C33 N4 8.8(3)
C29 C28 C33 N4 -174.9(2)
N3 C28 C33 C32 -176.0(2)
C29 C28 C33 C32 0.3(3)
C33 N4 C34 C27 -6.0(3)
C33 N4 C34 C35 170.2(2)
N3 C27 C34 N4 15.8(3)
C26 C27 C34 N4 -158.8(2)
N3 C27 C34 C35 -160.1(2)
C26 C27 C34 C35 25.3(3)
N4 C34 C35 C36 45.7(3)
C27 C34 C35 C36 -138.1(2)
N4 C34 C35 C40 -130.9(2)
C27 C34 C35 C40 45.3(3)
C40 C35 C36 C37 -2.1(4)
C34 C35 C36 C37 -178.7(3)
C35 C36 C37 C38 0.7(5)
C36 C37 C38 C39 1.2(6)
C37 C38 C39 C40 -1.7(6)
C36 C35 C40 C39 1.6(4)
C34 C35 C40 C39 178.2(3)
C38 C39 C40 C35 0.3(5)
Rh1 O1 C42 C43 -4.4(4)
Rh1 O1 C42 C41 177.3(2)
F3 C41 C42 O1 87.9(5)
F2 C41 C42 O1 -35.8(5)
F1 C41 C42 O1 -149.7(3)
F3 C41 C42 C43 -90.6(5)
F2 C41 C42 C43 145.7(4)
F1 C41 C42 C43 31.8(5)
O1 C42 C43 C44 -1.4(5)
C41 C42 C43 C44 176.8(3)
Rh1 O2 C44 C43 5.6(4)
Rh1 O2 C44 C45 -172.84(17)
C42 C43 C44 O2 0.8(5)
C42 C43 C44 C45 179.1(3)
O2 C44 C45 F4 88.4(4)
C43 C44 C45 F4 -90.2(5)
O2 C44 C45 F5 -36.4(4)
C43 C44 C45 F5 145.0(3)
O2 C44 C45 F6 -150.0(3)
C43 C44 C45 F6 31.4(4)
